data_7114527
loop_
_publ_author_name
'Kitahara, Yoshinori'
'Tanaka, Kazuhiko'

_publ_section_title
;
 Synthesis, crystal structure and properties of thiaheterohelicenes
 containing phenolic hydroxy functions
;
_journal_issue 9
_journal_name_full 'Chemical Communications'
_journal_page_first 932
_journal_paper_doi 10.1039/b110514k
_journal_year 2002
_chemical_formula_sum 'C29 H20 O3 S2'
_chemical_formula_weight 480.60
_space_group_IT_number 14
_symmetry_cell_setting monoclinic
_symmetry_Int_Tables_number 14
_symmetry_space_group_name_Hall '-P 2ybc'
_symmetry_space_group_name_H-M 'P 1 21/c 1'
_audit_creation_date 'Wed Nov  8 16:06:11 2000'
_audit_creation_method 'from TEXRAY.INF file'
_cell_angle_alpha 90.00(1)
_cell_angle_beta 91.31(2)
_cell_angle_gamma 90.00(2)
_cell_formula_units_Z 4
_cell_length_a 11.612(3)
_cell_length_b 10.361(1)
_cell_length_c 19.180(2)
_cell_measurement_reflns_used 0
_cell_measurement_temperature 295.2
_cell_measurement_theta_max -90.0
_cell_measurement_theta_min 90.0
_cell_volume 2307.0(7)
_computing_cell_refinement 'MSC/AFC Diffractometer Control'
_computing_data_collection 'MSC/AFC Diffractometer Control'
_computing_data_reduction teXsan
_computing_publication_material teXsan
_computing_structure_refinement teXsan
_diffrn_ambient_temperature 295.2
_diffrn_measurement_device 'Rigaku AFC5R'
_diffrn_measurement_method \w-2\q
_diffrn_orient_matrix_UB_11 -0.05742
_diffrn_orient_matrix_UB_12 0.06554
_diffrn_orient_matrix_UB_13 -0.01681
_diffrn_orient_matrix_UB_21 0.06407
_diffrn_orient_matrix_UB_22 0.06115
_diffrn_orient_matrix_UB_23 -0.01024
_diffrn_orient_matrix_UB_31 0.00427
_diffrn_orient_matrix_UB_32 -0.03579
_diffrn_orient_matrix_UB_33 -0.04830
_diffrn_radiation_detector 'scintillation counter'
_diffrn_radiation_monochromator graphite
_diffrn_radiation_source 'Rigaku rotating anode'
_diffrn_radiation_type 'Mo K\a'
_diffrn_radiation_wavelength 0.7107
_diffrn_reflns_av_R_equivalents 0.013
_diffrn_reflns_av_sigmaI/netI 0.055
_diffrn_reflns_limit_h_max 15
_diffrn_reflns_limit_h_min -15
_diffrn_reflns_limit_k_max 13
_diffrn_reflns_limit_k_min 0
_diffrn_reflns_limit_l_max 0
_diffrn_reflns_limit_l_min -24
_diffrn_reflns_number 5758
_diffrn_reflns_reduction_process 'Lp corrections applied'
_diffrn_reflns_theta_max 27.50
_diffrn_reflns_theta_min 2.63
_diffrn_standards_decay_% 0.15
_diffrn_standards_interval_count 200
_diffrn_standards_number 3
_exptl_absorpt_coefficient_mu 0.261
_exptl_absorpt_correction_T_max 1.000
_exptl_absorpt_correction_T_min 0.856
_exptl_absorpt_correction_type '\y scans(North,Phillips & Mathews,1968)'
_exptl_crystal_colour brown
_exptl_crystal_density_diffrn 1.384
_exptl_crystal_density_meas ?
_exptl_crystal_description prismatic
_exptl_crystal_F_000 1000.00
_exptl_crystal_size_max 0.600
_exptl_crystal_size_mid 0.600
_exptl_crystal_size_min 0.200
_refine_diff_density_max 0.31
_refine_diff_density_min -0.17
_refine_ls_extinction_method none
_refine_ls_goodness_of_fit_obs 1.272
_refine_ls_hydrogen_treatment noref
_refine_ls_matrix_type full
_refine_ls_number_constraints 0
_refine_ls_number_parameters 307
_refine_ls_number_reflns 3562
_refine_ls_number_restraints 0
_refine_ls_R_factor_obs 0.0422
_refine_ls_shift/esd_max 0.0000
_refine_ls_shift/esd_mean 0.0000
_refine_ls_structure_factor_coef F
_refine_ls_weighting_details 'w = 1/[\s^2^(Fo) + 0.00137|Fo|^2^]'
_refine_ls_weighting_scheme calc
_refine_ls_wR_factor_obs 0.0625
_reflns_number_observed 3562
_reflns_number_total 5612
_reflns_observed_criterion >2.0sigma(I)
_cod_data_source_file b110514k.txt
_cod_data_source_block (PM-5)(acetone)
_cod_depositor_comments
;
The following automatic conversions were performed:

'_exptl_crystal_density_meas' value 'not measured' was changed to '?'
- the value is perceived as not measured.

Automatic conversion script
Id: cif_fix_values 3008 2015-01-20 13:52:24Z robertas 

The following automatic conversions were performed:

'_refine_ls_weighting_scheme' value 'w = 1/[\s^2^(Fo) +
0.00137|Fo|^2^]' was changed to 'calc'. New tag
'_refine_ls_weighting_details' was created. The value of the new tag
was set to 'w = 1/[\s^2^(Fo) + 0.00137|Fo|^2^]'.

Automatic conversion script
Id: cif_fix_values 3143 2015-03-26 13:38:13Z robertas 
;
_cod_original_cell_volume 2306.9(8)
_cod_original_sg_symbol_H-M P21/c
_cod_original_formula_sum 'C29 H20 O3 S2 '
_cod_database_code 7114527

loop_
_symmetry_equiv_pos_as_xyz
x,y,z
-x,1/2+y,1/2-z
-x,-y,-z
x,1/2-y,1/2+z

loop_
_atom_site_aniso_label
_atom_site_aniso_U_11
_atom_site_aniso_U_22
_atom_site_aniso_U_33
_atom_site_aniso_U_12
_atom_site_aniso_U_13
_atom_site_aniso_U_23
S(9) 0.0327(3) 0.0756(5) 0.0673(4) 0.0178(3) 0.0078(3) 0.0266(3)
S(14) 0.0675(4) 0.0560(4) 0.0517(4) -0.0240(3) -0.0099(3) -0.0095(3)
O(29) 0.063(1) 0.0555(10) 0.063(1) 0.0188(8) -0.0268(9) -0.0007(8)
O(30) 0.0383(8) 0.0454(9) 0.065(1) -0.0095(7) -0.0097(7) -0.0090(8)
O(31) 0.069(1) 0.066(1) 0.073(1) 0.0146(10) -0.0109(10) -0.026(1)
C(1) 0.0334(10) 0.035(1) 0.0328(10) -0.0017(8) -0.0017(8) 0.0001(8)
C(2) 0.042(1) 0.042(1) 0.044(1) 0.0018(9) -0.0083(9) 0.0041(9)
C(3) 0.063(2) 0.070(2) 0.050(1) 0.007(1) -0.026(1) -0.010(1)
C(4) 0.080(2) 0.067(2) 0.050(1) 0.005(1) -0.015(1) -0.022(1)
C(5) 0.051(1) 0.043(1) 0.045(1) 0.0015(10) 0.0033(10) -0.0073(10)
C(6) 0.069(2) 0.048(1) 0.060(2) 0.005(1) 0.015(1) -0.014(1)
C(7) 0.054(1) 0.047(1) 0.070(2) 0.014(1) 0.023(1) 0.001(1)
C(8) 0.035(1) 0.049(1) 0.052(1) 0.0089(9) 0.0139(9) 0.014(1)
C(10) 0.0284(10) 0.066(1) 0.047(1) -0.003(1) 0.0002(9) 0.023(1)
C(11) 0.027(1) 0.099(2) 0.048(1) -0.012(1) -0.0086(10) 0.028(1)
C(12) 0.040(1) 0.088(2) 0.044(1) -0.028(1) -0.0135(10) 0.011(1)
C(13) 0.044(1) 0.059(1) 0.039(1) -0.019(1) -0.0062(9) 0.005(1)
C(15) 0.051(1) 0.045(1) 0.042(1) -0.009(1) -0.0021(10) -0.0041(10)
C(16) 0.069(2) 0.042(1) 0.066(2) 0.003(1) 0.006(1) -0.017(1)
C(17) 0.052(1) 0.052(1) 0.075(2) 0.016(1) 0.008(1) -0.011(1)
C(18) 0.037(1) 0.049(1) 0.050(1) 0.0026(9) 0.0040(9) -0.003(1)
C(19) 0.029(1) 0.064(2) 0.069(2) 0.009(1) 0.002(1) -0.003(1)
C(20) 0.0249(10) 0.066(2) 0.060(1) -0.0057(10) -0.0036(9) -0.001(1)
C(21) 0.0328(10) 0.045(1) 0.036(1) -0.0067(9) -0.0021(8) -0.0028(9)
C(22) 0.0249(9) 0.041(1) 0.0314(9) -0.0006(8) -0.0007(7) -0.0007(8)
C(23) 0.0297(9) 0.039(1) 0.0314(9) -0.0008(8) -0.0004(7) 0.0001(8)
C(24) 0.037(1) 0.036(1) 0.0333(10) -0.0049(8) -0.0015(8) -0.0008(8)
C(25) 0.0324(10) 0.042(1) 0.0338(10) -0.0097(8) -0.0038(8) 0.0083(8)
C(26) 0.0247(9) 0.046(1) 0.038(1) -0.0050(8) -0.0016(7) 0.0140(9)
C(27) 0.0263(9) 0.038(1) 0.040(1) 0.0030(8) 0.0072(8) 0.0103(9)
C(28) 0.0299(9) 0.035(1) 0.0363(10) -0.0027(8) 0.0031(8) 0.0009(8)
C(32) 0.075(2) 0.045(1) 0.062(2) -0.001(1) 0.008(1) -0.009(1)
C(33) 0.119(3) 0.063(2) 0.078(2) 0.035(2) 0.020(2) 0.008(2)
C(34) 0.093(3) 0.120(3) 0.102(3) -0.007(2) -0.013(2) -0.059(2)

loop_
_atom_site_label
_atom_site_fract_x
_atom_site_fract_y
_atom_site_fract_z
_atom_site_U_iso_or_equiv
_atom_site_thermal_displace_type
_atom_site_calc_flag
_atom_site_occupancy
S(9) 0.60926(5) -0.09898(7) 0.36724(4) 0.0584(2) Uani d 1.00
S(14) 0.39496(6) 0.37682(7) 0.50864(3) 0.0586(2) Uani d 1.00
O(29) 0.1135(1) 0.2726(2) 0.22664(9) 0.0607(5) Uani d 1.00
O(30) 0.0485(1) -0.1843(1) 0.37887(9) 0.0496(4) Uani d 1.00
O(31) 0.2426(2) -0.3184(2) 0.3780(1) 0.0694(6) Uani d 1.00
C(1) 0.2553(2) 0.1373(2) 0.27512(10) 0.0339(5) Uani d 1.00
C(2) 0.1723(2) 0.1589(2) 0.2243(1) 0.0426(6) Uani d 1.00
C(3) 0.1506(2) 0.0666(3) 0.1726(1) 0.0613(8) Uani d 1.00
C(4) 0.2145(3) -0.0427(3) 0.1711(1) 0.0661(8) Uani d 1.00
C(5) 0.3030(2) -0.0672(2) 0.2213(1) 0.0461(6) Uani d 1.00
C(6) 0.3782(2) -0.1761(2) 0.2155(1) 0.0586(8) Uani d 1.00
C(7) 0.4692(2) -0.1921(2) 0.2590(1) 0.0565(7) Uani d 1.00
C(8) 0.4861(2) -0.1037(2) 0.3142(1) 0.0453(6) Uani d 1.00
C(10) 0.5597(2) 0.0359(2) 0.4102(1) 0.0472(6) Uani d 1.00
C(11) 0.6258(2) 0.1080(3) 0.4588(1) 0.0585(8) Uani d 1.00
C(12) 0.5816(2) 0.2163(3) 0.4865(1) 0.0576(7) Uani d 1.00
C(13) 0.4652(2) 0.2466(2) 0.4721(1) 0.0475(6) Uani d 1.00
C(15) 0.2644(2) 0.3222(2) 0.4760(1) 0.0460(6) Uani d 1.00
C(16) 0.1592(2) 0.3867(2) 0.4860(1) 0.0591(8) Uani d 1.00
C(17) 0.0608(2) 0.3289(3) 0.4649(1) 0.0596(8) Uani d 1.00
C(18) 0.0602(2) 0.2016(2) 0.4374(1) 0.0454(6) Uani d 1.00
C(19) -0.0442(2) 0.1359(3) 0.4238(1) 0.0538(7) Uani d 1.00
C(20) -0.0469(2) 0.0106(3) 0.4039(1) 0.0504(7) Uani d 1.00
C(21) 0.0569(2) -0.0566(2) 0.3965(1) 0.0381(5) Uani d 1.00
C(22) 0.1613(2) 0.0038(2) 0.40700(9) 0.0324(5) Uani d 1.00
C(23) 0.1658(2) 0.1356(2) 0.42637(10) 0.0335(5) Uani d 1.00
C(24) 0.2719(2) 0.2048(2) 0.44001(10) 0.0355(5) Uani d 1.00
C(25) 0.3918(2) 0.1677(2) 0.4304(1) 0.0362(5) Uani d 1.00
C(26) 0.4457(2) 0.0707(2) 0.3897(1) 0.0363(5) Uani d 1.00
C(27) 0.4098(2) -0.0029(2) 0.3282(1) 0.0348(5) Uani d 1.00
C(28) 0.3200(2) 0.0229(2) 0.27637(10) 0.0338(5) Uani d 1.00
C(32) 0.2588(2) -0.3979(2) 0.3330(1) 0.0605(8) Uani d 1.00
C(33) 0.3640(3) -0.4778(3) 0.3328(2) 0.086(1) Uani d 1.00
C(34) 0.1742(3) -0.4162(4) 0.2740(2) 0.105(1) Uani d 1.00
H(1) 0.2694 0.2009 0.3100 0.0428 Uiso calc 1.00
H(2) 0.0907 0.0798 0.1388 0.0765 Uiso calc 1.00
H(3) 0.2007 -0.1037 0.1351 0.0800 Uiso calc 1.00
H(4) 0.3625 -0.2376 0.1796 0.0714 Uiso calc 1.00
H(5) 0.5207 -0.2621 0.2533 0.0705 Uiso calc 1.00
H(6) 0.7008 0.0802 0.4716 0.0722 Uiso calc 1.00
H(7) 0.6273 0.2722 0.5151 0.0715 Uiso calc 1.00
H(8) 0.1586 0.4694 0.5074 0.0739 Uiso calc 1.00
H(9) -0.0100 0.3738 0.4685 0.0743 Uiso calc 1.00
H(10) -0.1148 0.1807 0.4291 0.0666 Uiso calc 1.00
H(11) -0.1186 -0.0310 0.3951 0.0625 Uiso calc 1.00
H(12) 0.2306 -0.0427 0.4011 0.0411 Uiso calc 1.00
H(13) 0.0618 0.2776 0.1884 0.0807 Uiso calc 1.00
H(14) 0.1235 -0.2338 0.3821 0.0807 Uiso calc 1.00
H(15) 0.4211 -0.4433 0.3654 0.1035 Uiso calc 1.00
H(16) 0.3971 -0.4811 0.2881 0.1035 Uiso calc 1.00
H(17) 0.3478 -0.5647 0.3476 0.1035 Uiso calc 1.00
H(18) 0.2104 -0.4397 0.2320 0.1265 Uiso calc 1.00
H(19) 0.1309 -0.3377 0.2653 0.1265 Uiso calc 1.00
H(20) 0.1186 -0.4823 0.2848 0.1265 Uiso calc 1.00

loop_
_atom_type_symbol
_atom_type_oxidation_number
_atom_type_number_in_cell
_atom_type_scat_dispersion_real
_atom_type_scat_dispersion_imag
_atom_type_scat_source
C 0 116 0.003 0.002
;International Tables for Crystallography
(1992, Vol. C, Tables 4.2.6.8 and 6.1.1.1)
;
H 0 80 0.000 0.000
;International Tables for Crystallography
(1992, Vol. C, Table 6.1.1.2)
;
O 0 12 0.011 0.006
;International Tables for Crystallography
(1992, Vol. C, Tables 4.2.6.8 and 6.1.1.1)
;
S 0 8 0.125 0.123
;International Tables for Crystallography
(1992, Vol. C, Tables 4.2.6.8 and 6.1.1.1)
;

loop_
_geom_angle_atom_site_label_1
_geom_angle_atom_site_label_2
_geom_angle_atom_site_label_3
_geom_angle
_geom_angle_site_symmetry_1
_geom_angle_site_symmetry_2
_geom_angle_site_symmetry_3
_geom_angle_publ_flag
C(8) S(9) C(10) 91.3(1) 1_555 1_555 1_555 yes
C(13) S(14) C(15) 90.9(1) 1_555 1_555 1_555 yes
C(2) O(29) H(13) 109.5(2) 1_555 1_555 1_555 no
C(21) O(30) H(14) 114.8(1) 1_555 1_555 1_555 no
C(2) C(1) C(28) 121.1(2) 1_555 1_555 1_555 yes
C(2) C(1) H(1) 119.5(2) 1_555 1_555 1_555 no
C(28) C(1) H(1) 119.3(2) 1_555 1_555 1_555 no
O(29) C(2) C(1) 117.5(2) 1_555 1_555 1_555 yes
O(29) C(2) C(3) 122.2(2) 1_555 1_555 1_555 yes
C(1) C(2) C(3) 120.3(2) 1_555 1_555 1_555 yes
C(2) C(3) C(4) 119.8(2) 1_555 1_555 1_555 yes
C(2) C(3) H(2) 120.2(3) 1_555 1_555 1_555 no
C(4) C(3) H(2) 120.0(2) 1_555 1_555 1_555 no
C(3) C(4) C(5) 121.7(2) 1_555 1_555 1_555 yes
C(3) C(4) H(3) 119.3(3) 1_555 1_555 1_555 no
C(5) C(4) H(3) 118.9(3) 1_555 1_555 1_555 no
C(4) C(5) C(6) 121.6(2) 1_555 1_555 1_555 yes
C(4) C(5) C(28) 118.4(2) 1_555 1_555 1_555 yes
C(6) C(5) C(28) 120.0(2) 1_555 1_555 1_555 yes
C(5) C(6) C(7) 121.5(2) 1_555 1_555 1_555 yes
C(5) C(6) H(4) 118.4(3) 1_555 1_555 1_555 no
C(7) C(6) H(4) 120.1(3) 1_555 1_555 1_555 no
C(6) C(7) C(8) 118.7(2) 1_555 1_555 1_555 yes
C(6) C(7) H(5) 120.9(3) 1_555 1_555 1_555 no
C(8) C(7) H(5) 120.3(3) 1_555 1_555 1_555 no
S(9) C(8) C(7) 123.8(2) 1_555 1_555 1_555 yes
S(9) C(8) C(27) 112.6(2) 1_555 1_555 1_555 yes
C(7) C(8) C(27) 123.4(2) 1_555 1_555 1_555 yes
S(9) C(10) C(11) 124.2(2) 1_555 1_555 1_555 yes
S(9) C(10) C(26) 113.1(2) 1_555 1_555 1_555 yes
C(11) C(10) C(26) 122.7(2) 1_555 1_555 1_555 yes
C(10) C(11) C(12) 119.7(2) 1_555 1_555 1_555 yes
C(10) C(11) H(6) 119.7(3) 1_555 1_555 1_555 no
C(12) C(11) H(6) 120.6(3) 1_555 1_555 1_555 no
C(11) C(12) C(13) 118.8(2) 1_555 1_555 1_555 yes
C(11) C(12) H(7) 121.4(3) 1_555 1_555 1_555 no
C(13) C(12) H(7) 119.9(3) 1_555 1_555 1_555 no
S(14) C(13) C(12) 123.5(2) 1_555 1_555 1_555 yes
S(14) C(13) C(25) 113.3(2) 1_555 1_555 1_555 yes
C(12) C(13) C(25) 123.0(2) 1_555 1_555 1_555 yes
S(14) C(15) C(16) 123.6(2) 1_555 1_555 1_555 yes
S(14) C(15) C(24) 113.6(2) 1_555 1_555 1_555 yes
C(16) C(15) C(24) 122.9(2) 1_555 1_555 1_555 yes
C(15) C(16) C(17) 118.7(2) 1_555 1_555 1_555 yes
C(15) C(16) H(8) 120.1(3) 1_555 1_555 1_555 no
C(17) C(16) H(8) 121.2(3) 1_555 1_555 1_555 no
C(16) C(17) C(18) 121.5(2) 1_555 1_555 1_555 yes
C(16) C(17) H(9) 119.4(3) 1_555 1_555 1_555 no
C(18) C(17) H(9) 119.0(3) 1_555 1_555 1_555 no
C(17) C(18) C(19) 120.9(2) 1_555 1_555 1_555 yes
C(17) C(18) C(23) 120.3(2) 1_555 1_555 1_555 yes
C(19) C(18) C(23) 118.7(2) 1_555 1_555 1_555 yes
C(18) C(19) C(20) 122.0(2) 1_555 1_555 1_555 yes
C(18) C(19) H(10) 119.1(2) 1_555 1_555 1_555 no
C(20) C(19) H(10) 119.0(2) 1_555 1_555 1_555 no
C(19) C(20) C(21) 119.3(2) 1_555 1_555 1_555 yes
C(19) C(20) H(11) 120.1(2) 1_555 1_555 1_555 no
C(21) C(20) H(11) 120.6(2) 1_555 1_555 1_555 no
O(30) C(21) C(20) 116.6(2) 1_555 1_555 1_555 yes
O(30) C(21) C(22) 122.3(2) 1_555 1_555 1_555 yes
C(20) C(21) C(22) 121.1(2) 1_555 1_555 1_555 yes
C(21) C(22) C(23) 120.3(2) 1_555 1_555 1_555 yes
C(21) C(22) H(12) 120.0(2) 1_555 1_555 1_555 no
C(23) C(22) H(12) 119.7(2) 1_555 1_555 1_555 no
C(18) C(23) C(22) 118.4(2) 1_555 1_555 1_555 yes
C(18) C(23) C(24) 117.9(2) 1_555 1_555 1_555 yes
C(22) C(23) C(24) 123.6(2) 1_555 1_555 1_555 yes
C(15) C(24) C(23) 117.2(2) 1_555 1_555 1_555 yes
C(15) C(24) C(25) 111.1(2) 1_555 1_555 1_555 yes
C(23) C(24) C(25) 131.2(2) 1_555 1_555 1_555 yes
C(13) C(25) C(24) 109.9(2) 1_555 1_555 1_555 yes
C(13) C(25) C(26) 116.8(2) 1_555 1_555 1_555 yes
C(24) C(25) C(26) 133.3(2) 1_555 1_555 1_555 yes
C(10) C(26) C(25) 116.4(2) 1_555 1_555 1_555 yes
C(10) C(26) C(27) 109.9(2) 1_555 1_555 1_555 yes
C(25) C(26) C(27) 133.7(2) 1_555 1_555 1_555 yes
C(8) C(27) C(26) 112.0(2) 1_555 1_555 1_555 yes
C(8) C(27) C(28) 117.1(2) 1_555 1_555 1_555 yes
C(26) C(27) C(28) 130.3(2) 1_555 1_555 1_555 yes
C(1) C(28) C(5) 118.5(2) 1_555 1_555 1_555 yes
C(1) C(28) C(27) 123.0(2) 1_555 1_555 1_555 yes
C(5) C(28) C(27) 118.4(2) 1_555 1_555 1_555 yes
O(31) C(32) C(33) 121.7(3) 1_555 1_555 1_555 yes
O(31) C(32) C(34) 121.0(3) 1_555 1_555 1_555 yes
C(33) C(32) C(34) 117.3(3) 1_555 1_555 1_555 yes
C(32) C(33) H(15) 110.3(3) 1_555 1_555 1_555 no
C(32) C(33) H(16) 112.0(3) 1_555 1_555 1_555 no
C(32) C(33) H(17) 110.9(3) 1_555 1_555 1_555 no
H(15) C(33) H(16) 108.1(4) 1_555 1_555 1_555 no
H(15) C(33) H(17) 106.9(3) 1_555 1_555 1_555 no
H(16) C(33) H(17) 108.5(3) 1_555 1_555 1_555 no
C(32) C(34) H(18) 112.3(3) 1_555 1_555 1_555 no
C(32) C(34) H(19) 110.7(3) 1_555 1_555 1_555 no
C(32) C(34) H(20) 111.1(4) 1_555 1_555 1_555 no
H(18) C(34) H(19) 107.9(4) 1_555 1_555 1_555 no
H(18) C(34) H(20) 108.1(3) 1_555 1_555 1_555 no
H(19) C(34) H(20) 106.6(4) 1_555 1_555 1_555 no

loop_
_geom_bond_atom_site_label_1
_geom_bond_atom_site_label_2
_geom_bond_distance
_geom_bond_site_symmetry_1
_geom_bond_site_symmetry_2
_geom_bond_publ_flag
S(9) C(8) 1.736(2) 1_555 1_555 yes
S(9) C(10) 1.728(3) 1_555 1_555 yes
S(14) C(13) 1.733(3) 1_555 1_555 yes
S(14) C(15) 1.723(2) 1_555 1_555 yes
O(29) C(2) 1.363(3) 1_555 1_555 yes
O(30) C(21) 1.369(3) 1_555 1_555 yes
O(31) C(32) 1.211(3) 1_555 1_555 yes
C(1) C(2) 1.373(3) 1_555 1_555 yes
C(1) C(28) 1.403(3) 1_555 1_555 yes
C(2) C(3) 1.396(3) 1_555 1_555 yes
C(3) C(4) 1.355(4) 1_555 1_555 yes
C(4) C(5) 1.415(3) 1_555 1_555 yes
C(5) C(6) 1.433(3) 1_555 1_555 yes
C(5) C(28) 1.420(3) 1_555 1_555 yes
C(6) C(7) 1.341(4) 1_555 1_555 yes
C(7) C(8) 1.411(4) 1_555 1_555 yes
C(8) C(27) 1.399(3) 1_555 1_555 yes
C(10) C(11) 1.408(4) 1_555 1_555 yes
C(10) C(26) 1.419(3) 1_555 1_555 yes
C(11) C(12) 1.347(4) 1_555 1_555 yes
C(12) C(13) 1.409(3) 1_555 1_555 yes
C(13) C(25) 1.414(3) 1_555 1_555 yes
C(15) C(16) 1.410(3) 1_555 1_555 yes
C(15) C(24) 1.402(3) 1_555 1_555 yes
C(16) C(17) 1.344(4) 1_555 1_555 yes
C(17) C(18) 1.420(3) 1_555 1_555 yes
C(18) C(19) 1.409(3) 1_555 1_555 yes
C(18) C(23) 1.424(3) 1_555 1_555 yes
C(19) C(20) 1.353(4) 1_555 1_555 yes
C(20) C(21) 1.403(3) 1_555 1_555 yes
C(21) C(22) 1.374(3) 1_555 1_555 yes
C(22) C(23) 1.415(3) 1_555 1_555 yes
C(23) C(24) 1.444(3) 1_555 1_555 yes
C(24) C(25) 1.461(3) 1_555 1_555 yes
C(25) C(26) 1.426(3) 1_555 1_555 yes
C(26) C(27) 1.458(3) 1_555 1_555 yes
C(27) C(28) 1.448(3) 1_555 1_555 yes
C(32) C(33) 1.475(4) 1_555 1_555 yes
C(32) C(34) 1.493(4) 1_555 1_555 yes

loop_
_geom_contact_atom_site_label_1
_geom_contact_atom_site_label_2
_geom_contact_distance
_geom_contact_site_symmetry_1
_geom_contact_site_symmetry_2
S(9) C(13) 3.564(2) 1_555 3_656
S(14) S(14) 3.551(1) 1_555 3_666
O(29) O(30) 2.768(2) 1_555 2_555
O(29) C(34) 3.419(4) 1_555 1_565
O(29) C(21) 3.524(2) 1_555 2_555
O(29) C(20) 3.587(3) 1_555 2_555
O(30) O(31) 2.648(2) 1_555 1_555
O(30) C(32) 3.426(3) 1_555 1_555
O(30) C(34) 3.476(4) 1_555 1_555
O(30) C(3) 3.588(3) 1_555 2_545
O(30) C(2) 3.591(3) 1_555 2_545
O(31) C(12) 3.435(3) 1_555 3_656
O(31) C(21) 3.489(3) 1_555 1_555
O(31) C(22) 3.517(3) 1_555 1_555
C(6) C(32) 3.524(4) 1_555 1_555
C(7) C(33) 3.455(4) 1_555 2_655
C(7) C(33) 3.513(4) 1_555 1_555
C(7) C(32) 3.562(4) 1_555 1_555
C(8) C(33) 3.594(4) 1_555 2_655
C(11) C(26) 3.559(3) 1_555 3_656
C(11) C(25) 3.568(3) 1_555 3_656
C(19) C(21) 3.549(3) 1_555 3_556
